data_7062392
loop_
_publ_author_name
'Mathew, Diana'
'Sasidharan, Santanu'
'Saudagar, Prakash'
'Sujatha, Subramaniam'
'Parameswaran, Pattiyil'

_publ_section_title
;
 meso-Carbazole decorated BODIPYs -- an electron donor--acceptor system
 with excellent fluorosolvato/vapochromic behavior, aggregation-induced
 emission, and antileishmanial activity
;
_journal_issue 17
_journal_name_full 'New Journal of Chemistry'
_journal_page_first 8277
_journal_page_last 8290
_journal_paper_doi 10.1039/D3NJ00747B
_journal_volume 47
_journal_year 2023
_chemical_formula_moiety 'C23 H18 B F2 N3'
_chemical_formula_sum 'C23 H18 B F2 N3'
_chemical_formula_weight 385.21
_space_group_crystal_system monoclinic
_space_group_IT_number 14
_space_group_name_Hall '-P 2ybc'
_space_group_name_H-M_alt 'P 1 21/c 1'
_atom_sites_solution_hydrogens geom
_audit_creation_method SHELXL-2018/3
_audit_update_record
;
2023-02-06 deposited with the CCDC.	2023-03-28 downloaded from the CCDC.
;
_cell_angle_alpha 90
_cell_angle_beta 99.426(2)
_cell_angle_gamma 90
_cell_formula_units_Z 4
_cell_length_a 13.8926(4)
_cell_length_b 18.2905(10)
_cell_length_c 7.7364(7)
_cell_measurement_reflns_used 3069
_cell_measurement_temperature 296(2)
_cell_measurement_theta_max 20.45
_cell_measurement_theta_min 2.23
_cell_volume 1939.3(2)
_computing_cell_refinement 'APEX3/SAINT (Bruker, 2004)'
_computing_data_collection 'APEX3 (Bruker, 2004)'
_computing_data_reduction 'SAINT/XPREP (Bruker, 2004)'
_computing_molecular_graphics 'ORTEP3 (Farrugia, 1997) and Mercury (Bruno et al., 2002)'
_computing_publication_material 'SHELXL-2018/3 (Sheldrick, 2018)'
_computing_structure_refinement 'SHELXL-2018/3 (Sheldrick, 2018)'
_computing_structure_solution 'SHELXT-2018/3 (Sheldrick, 2018)'
_diffrn_ambient_temperature 296(2)
_diffrn_measured_fraction_theta_full 0.999
_diffrn_measured_fraction_theta_max 0.999
_diffrn_measurement_device_type 'Bruker axs kappa apex2 CCD Diffractometer'
_diffrn_measurement_method '\w and \f scan'
_diffrn_radiation_monochromator graphite
_diffrn_radiation_source 'fine-focus sealed tube'
_diffrn_radiation_type MoK\a
_diffrn_radiation_wavelength 0.71073
_diffrn_reflns_av_R_equivalents 0.1223
_diffrn_reflns_av_unetI/netI 0.0818
_diffrn_reflns_Laue_measured_fraction_full 0.999
_diffrn_reflns_Laue_measured_fraction_max 0.999
_diffrn_reflns_limit_h_max 16
_diffrn_reflns_limit_h_min -16
_diffrn_reflns_limit_k_max 21
_diffrn_reflns_limit_k_min -21
_diffrn_reflns_limit_l_max 9
_diffrn_reflns_limit_l_min -6
_diffrn_reflns_number 26857
_diffrn_reflns_point_group_measured_fraction_full 0.999
_diffrn_reflns_point_group_measured_fraction_max 0.999
_diffrn_reflns_theta_full 24.994
_diffrn_reflns_theta_max 24.994
_diffrn_reflns_theta_min 2.227
_exptl_absorpt_coefficient_mu 0.092
_exptl_absorpt_correction_T_max 0.7452
_exptl_absorpt_correction_T_min 0.4933
_exptl_absorpt_correction_type multi-scan
_exptl_absorpt_process_details 'SADABS (Bruker, 2004)'
_exptl_crystal_colour red
_exptl_crystal_density_diffrn 1.319
_exptl_crystal_description BLOCK
_exptl_crystal_F_000 800
_exptl_crystal_size_max 0.150
_exptl_crystal_size_mid 0.120
_exptl_crystal_size_min 0.100
_refine_diff_density_max 0.181
_refine_diff_density_min -0.213
_refine_diff_density_rms 0.045
_refine_ls_extinction_coef 0.0107(15)
_refine_ls_extinction_expression Fc^*^=kFc[1+0.001xFc^2^\l^3^/sin(2\q)]^-1/4^
_refine_ls_extinction_method 'SHELXL-2018/3 (Sheldrick 2018)'
_refine_ls_goodness_of_fit_ref 1.004
_refine_ls_hydrogen_treatment constr
_refine_ls_matrix_type full
_refine_ls_number_parameters 264
_refine_ls_number_reflns 3424
_refine_ls_number_restraints 0
_refine_ls_restrained_S_all 1.004
_refine_ls_R_factor_all 0.1193
_refine_ls_R_factor_gt 0.0487
_refine_ls_shift/su_max 0.000
_refine_ls_shift/su_mean 0.000
_refine_ls_structure_factor_coef Fsqd
_refine_ls_weighting_details 'w=1/[\s^2^(Fo^2^)+(0.0544P)^2^+0.4794P] where P=(Fo^2^+2Fc^2^)/3'
_refine_ls_weighting_scheme calc
_refine_ls_wR_factor_gt 0.1089
_refine_ls_wR_factor_ref 0.1479
_reflns_Friedel_coverage 0.000
_reflns_number_gt 1857
_reflns_number_total 3424
_reflns_threshold_expression 'I > 2\s(I)'
_cod_data_source_file d3nj00747b2.cif
_cod_data_source_block shelx
_cod_depositor_comments 'Adding full bibliography for 7062392.cif.'
_cod_original_sg_symbol_H-M 'P 21/c'
_cod_database_code 7062392
_shelx_shelxl_version_number 2018/3
_shelx_space_group_comment
;
The symmetry employed for this shelxl refinement is uniquely defined
by the following loop, which should always be used as a source of
symmetry information in preference to the above space-group names.
They are only intended as comments.
;
_shelx_estimated_absorpt_t_min 0.986
_shelx_estimated_absorpt_t_max 0.991

loop_
_space_group_symop_operation_xyz
'x, y, z'
'-x, y+1/2, -z+1/2'
'-x, -y, -z'
'x, -y-1/2, z-1/2'

loop_
_atom_site_label
_atom_site_type_symbol
_atom_site_fract_x
_atom_site_fract_y
_atom_site_fract_z
_atom_site_U_iso_or_equiv
_atom_site_adp_type
_atom_site_occupancy
_atom_site_site_symmetry_order
_atom_site_calc_flag
_atom_site_refinement_flags_posn
_atom_site_refinement_flags_adp
_atom_site_refinement_flags_occupancy
_atom_site_disorder_assembly
_atom_site_disorder_group
C1 C 0.4229(2) 0.88161(19) 0.3644(4) 0.0542(8) Uani 1 1 d . . . . .
C2 C 0.5202(2) 0.9016(2) 0.4148(5) 0.0712(10) Uani 1 1 d . . . . .
H2 H 0.544477 0.945249 0.377892 0.085 Uiso 1 1 calc R U . . .
C3 C 0.5788(2) 0.8537(3) 0.5220(5) 0.0820(12) Uani 1 1 d . . . . .
H3 H 0.644033 0.865633 0.558303 0.098 Uiso 1 1 calc R U . . .
C4 C 0.5441(2) 0.7884(2) 0.5773(5) 0.0839(12) Uani 1 1 d . . . . .
H4 H 0.586039 0.757421 0.649225 0.101 Uiso 1 1 calc R U . . .
C5 C 0.4479(2) 0.7690(2) 0.5269(4) 0.0684(10) Uani 1 1 d . . . . .
H5 H 0.424379 0.725158 0.564523 0.082 Uiso 1 1 calc R U . . .
C6 C 0.38674(19) 0.81565(18) 0.4196(4) 0.0510(8) Uani 1 1 d . . . . .
C7 C 0.28484(18) 0.81253(16) 0.3429(3) 0.0446(7) Uani 1 1 d . . . . .
C8 C 0.26391(19) 0.87778(16) 0.2477(4) 0.0458(7) Uani 1 1 d . . . . .
C9 C 0.17087(19) 0.89370(16) 0.1602(3) 0.0452(7) Uani 1 1 d . . . . .
H9 H 0.157410 0.937016 0.097981 0.054 Uiso 1 1 calc R U . . .
C10 C 0.09961(19) 0.84251(15) 0.1698(3) 0.0420(7) Uani 1 1 d . . . . .
H10 H 0.036233 0.852390 0.115139 0.050 Uiso 1 1 calc R U . . .
C11 C 0.11859(18) 0.77601(15) 0.2587(3) 0.0396(7) Uani 1 1 d . . . . .
C12 C 0.21172(19) 0.76159(16) 0.3458(3) 0.0433(7) Uani 1 1 d . . . . .
H12 H 0.225060 0.717804 0.406058 0.052 Uiso 1 1 calc R U . . .
C13 C 0.04101(18) 0.72138(15) 0.2609(3) 0.0389(7) Uani 1 1 d . . . . .
C14 C 0.05970(18) 0.64827(16) 0.2290(3) 0.0416(7) Uani 1 1 d . . . . .
C15 C 0.1389(2) 0.61362(17) 0.1699(3) 0.0496(8) Uani 1 1 d . . . . .
H15 H 0.194423 0.636594 0.143534 0.059 Uiso 1 1 calc R U . . .
C16 C 0.1199(2) 0.54086(19) 0.1583(4) 0.0611(9) Uani 1 1 d . . . . .
H16 H 0.160012 0.504895 0.123378 0.073 Uiso 1 1 calc R U . . .
C17 C 0.0295(2) 0.53018(18) 0.2083(4) 0.0599(9) Uani 1 1 d . . . . .
H17 H -0.000904 0.485091 0.213425 0.072 Uiso 1 1 calc R U . . .
C18 C -0.1991(2) 0.72385(19) 0.3533(4) 0.0577(9) Uani 1 1 d . . . . .
H18 H -0.256661 0.701184 0.370599 0.069 Uiso 1 1 calc R U . . .
C19 C -0.1823(2) 0.79751(19) 0.3666(4) 0.0587(9) Uani 1 1 d . . . . .
H19 H -0.225908 0.832937 0.391949 0.070 Uiso 1 1 calc R U . . .
C20 C -0.0890(2) 0.80940(17) 0.3358(4) 0.0503(8) Uani 1 1 d . . . . .
H20 H -0.057323 0.854274 0.338858 0.060 Uiso 1 1 calc R U . . .
C21 C -0.05063(19) 0.74182(15) 0.2990(3) 0.0407(7) Uani 1 1 d . . . . .
C22 C 0.3581(2) 0.98477(18) 0.1602(5) 0.0733(10) Uani 1 1 d . . . . .
H22A H 0.413475 1.012629 0.218214 0.088 Uiso 1 1 calc R U . . .
H22B H 0.300177 1.014726 0.156968 0.088 Uiso 1 1 calc R U . . .
C23 C 0.3724(3) 0.9680(2) -0.0252(5) 0.1095(16) Uani 1 1 d . . . . .
H23A H 0.431512 0.940586 -0.022894 0.164 Uiso 1 1 calc R U . . .
H23B H 0.376669 1.012922 -0.087764 0.164 Uiso 1 1 calc R U . . .
H23C H 0.318116 0.939892 -0.082813 0.164 Uiso 1 1 calc R U . . .
N1 N 0.34780(17) 0.91923(13) 0.2602(3) 0.0546(7) Uani 1 1 d . . . . .
N2 N -0.12103(15) 0.68873(13) 0.3117(3) 0.0465(6) Uani 1 1 d . . . . .
N3 N -0.00755(15) 0.59435(13) 0.2481(3) 0.0457(6) Uani 1 1 d . . . . .
B1 B -0.1091(2) 0.6064(2) 0.2978(4) 0.0502(9) Uani 1 1 d . . . . .
F1 F -0.18031(11) 0.57682(9) 0.1708(2) 0.0645(5) Uani 1 1 d . . . . .
F2 F -0.11495(12) 0.57303(9) 0.4567(2) 0.0666(6) Uani 1 1 d . . . . .

loop_
_atom_site_aniso_label
_atom_site_aniso_U_11
_atom_site_aniso_U_22
_atom_site_aniso_U_33
_atom_site_aniso_U_23
_atom_site_aniso_U_13
_atom_site_aniso_U_12
C1 0.0426(18) 0.073(2) 0.0492(18) -0.0105(17) 0.0151(15) -0.0108(17)
C2 0.049(2) 0.095(3) 0.073(2) -0.018(2) 0.0195(18) -0.021(2)
C3 0.042(2) 0.124(4) 0.079(3) -0.015(3) 0.0081(19) -0.008(2)
C4 0.049(2) 0.126(4) 0.074(3) 0.000(2) 0.0036(18) -0.001(2)
C5 0.0426(18) 0.101(3) 0.061(2) 0.0068(19) 0.0061(16) -0.0007(19)
C6 0.0381(16) 0.072(2) 0.0434(17) -0.0046(16) 0.0086(14) -0.0019(16)
C7 0.0384(16) 0.058(2) 0.0383(16) -0.0004(14) 0.0105(13) -0.0037(15)
C8 0.0423(17) 0.052(2) 0.0461(17) -0.0060(15) 0.0165(14) -0.0087(15)
C9 0.0473(17) 0.0456(19) 0.0453(17) -0.0002(14) 0.0153(14) -0.0008(15)
C10 0.0390(16) 0.0496(19) 0.0382(15) -0.0009(14) 0.0090(12) 0.0004(14)
C11 0.0381(16) 0.0459(18) 0.0363(15) 0.0003(13) 0.0107(12) -0.0011(13)
C12 0.0403(16) 0.0532(19) 0.0380(16) 0.0033(13) 0.0109(13) -0.0005(14)
C13 0.0382(15) 0.0470(19) 0.0316(15) 0.0029(13) 0.0059(12) -0.0012(14)
C14 0.0386(15) 0.0487(19) 0.0385(16) 0.0007(14) 0.0089(12) -0.0043(14)
C15 0.0471(17) 0.055(2) 0.0475(17) -0.0022(15) 0.0117(14) 0.0048(15)
C16 0.065(2) 0.053(2) 0.067(2) -0.0096(17) 0.0156(17) 0.0101(17)
C17 0.062(2) 0.049(2) 0.069(2) -0.0017(17) 0.0111(17) -0.0030(17)
C18 0.0385(17) 0.074(3) 0.062(2) -0.0053(18) 0.0134(15) -0.0027(17)
C19 0.0457(18) 0.066(2) 0.067(2) -0.0070(18) 0.0175(15) 0.0083(17)
C20 0.0476(17) 0.053(2) 0.0516(18) -0.0045(15) 0.0136(14) -0.0012(15)
C21 0.0388(16) 0.0446(19) 0.0392(16) -0.0018(13) 0.0075(13) -0.0020(14)
C22 0.060(2) 0.059(2) 0.105(3) 0.007(2) 0.025(2) -0.0127(18)
C23 0.099(3) 0.151(4) 0.081(3) 0.023(3) 0.021(2) -0.043(3)
N1 0.0482(16) 0.0558(18) 0.0628(17) -0.0016(13) 0.0178(13) -0.0144(13)
N2 0.0373(13) 0.0554(17) 0.0475(14) 0.0001(12) 0.0087(11) -0.0039(12)
N3 0.0448(14) 0.0454(16) 0.0467(14) -0.0015(11) 0.0068(11) -0.0010(12)
B1 0.046(2) 0.061(3) 0.044(2) 0.0012(18) 0.0080(16) -0.0082(18)
F1 0.0517(10) 0.0698(13) 0.0695(12) -0.0105(9) 0.0026(9) -0.0149(9)
F2 0.0733(12) 0.0717(14) 0.0586(11) 0.0121(9) 0.0220(9) -0.0094(9)

loop_
_atom_type_symbol
_atom_type_description
_atom_type_scat_dispersion_real
_atom_type_scat_dispersion_imag
_atom_type_scat_source
C C 0.0033 0.0016 'International Tables Vol C Tables 4.2.6.8 and 6.1.1.4'
H H 0.0000 0.0000 'International Tables Vol C Tables 4.2.6.8 and 6.1.1.4'
N N 0.0061 0.0033 'International Tables Vol C Tables 4.2.6.8 and 6.1.1.4'
B B 0.0013 0.0007 'International Tables Vol C Tables 4.2.6.8 and 6.1.1.4'
F F 0.0171 0.0103 'International Tables Vol C Tables 4.2.6.8 and 6.1.1.4'

loop_
_geom_angle_atom_site_label_1
_geom_angle_atom_site_label_2
_geom_angle_atom_site_label_3
_geom_angle
_geom_angle_site_symmetry_1
_geom_angle_site_symmetry_3
_geom_angle_publ_flag
N1 C1 C2 129.3(3) . . ?
N1 C1 C6 109.3(2) . . ?
C2 C1 C6 121.4(3) . . ?
C3 C2 C1 116.9(3) . . ?
C3 C2 H2 121.5 . . ?
C1 C2 H2 121.5 . . ?
C2 C3 C4 122.3(3) . . ?
C2 C3 H3 118.8 . . ?
C4 C3 H3 118.8 . . ?
C5 C4 C3 120.5(4) . . ?
C5 C4 H4 119.7 . . ?
C3 C4 H4 119.7 . . ?
C4 C5 C6 118.9(3) . . ?
C4 C5 H5 120.5 . . ?
C6 C5 H5 120.5 . . ?
C5 C6 C1 120.0(3) . . ?
C5 C6 C7 133.4(3) . . ?
C1 C6 C7 106.6(3) . . ?
C12 C7 C8 119.4(2) . . ?
C12 C7 C6 134.0(3) . . ?
C8 C7 C6 106.6(3) . . ?
N1 C8 C9 128.8(3) . . ?
N1 C8 C7 109.2(2) . . ?
C9 C8 C7 121.9(3) . . ?
C10 C9 C8 116.9(3) . . ?
C10 C9 H9 121.5 . . ?
C8 C9 H9 121.5 . . ?
C9 C10 C11 122.6(3) . . ?
C9 C10 H10 118.7 . . ?
C11 C10 H10 118.7 . . ?
C12 C11 C10 119.4(2) . . ?
C12 C11 C13 119.6(2) . . ?
C10 C11 C13 121.1(2) . . ?
C7 C12 C11 119.7(3) . . ?
C7 C12 H12 120.2 . . ?
C11 C12 H12 120.2 . . ?
C14 C13 C21 119.7(2) . . ?
C14 C13 C11 119.5(2) . . ?
C21 C13 C11 120.8(2) . . ?
N3 C14 C13 121.1(2) . . ?
N3 C14 C15 106.9(2) . . ?
C13 C14 C15 131.9(3) . . ?
C16 C15 C14 108.0(3) . . ?
C16 C15 H15 126.0 . . ?
C14 C15 H15 126.0 . . ?
C15 C16 C17 107.1(3) . . ?
C15 C16 H16 126.4 . . ?
C17 C16 H16 126.4 . . ?
N3 C17 C16 109.9(3) . . ?
N3 C17 H17 125.0 . . ?
C16 C17 H17 125.0 . . ?
N2 C18 C19 110.7(3) . . ?
N2 C18 H18 124.6 . . ?
C19 C18 H18 124.6 . . ?
C18 C19 C20 107.3(3) . . ?
C18 C19 H19 126.4 . . ?
C20 C19 H19 126.4 . . ?
C19 C20 C21 107.4(3) . . ?
C19 C20 H20 126.3 . . ?
C21 C20 H20 126.3 . . ?
N2 C21 C20 107.9(2) . . ?
N2 C21 C13 120.0(2) . . ?
C20 C21 C13 132.0(3) . . ?
N1 C22 C23 112.3(3) . . ?
N1 C22 H22A 109.1 . . ?
C23 C22 H22A 109.1 . . ?
N1 C22 H22B 109.1 . . ?
C23 C22 H22B 109.1 . . ?
H22A C22 H22B 107.9 . . ?
C22 C23 H23A 109.5 . . ?
C22 C23 H23B 109.5 . . ?
H23A C23 H23B 109.5 . . ?
C22 C23 H23C 109.5 . . ?
H23A C23 H23C 109.5 . . ?
H23B C23 H23C 109.5 . . ?
C8 N1 C1 108.2(2) . . ?
C8 N1 C22 125.0(3) . . ?
C1 N1 C22 126.1(2) . . ?
C18 N2 C21 106.7(2) . . ?
C18 N2 B1 126.3(2) . . ?
C21 N2 B1 126.8(2) . . ?
C17 N3 C14 108.0(2) . . ?
C17 N3 B1 125.9(3) . . ?
C14 N3 B1 126.0(2) . . ?
F1 B1 F2 108.5(2) . . ?
F1 B1 N2 111.3(3) . . ?
F2 B1 N2 110.5(3) . . ?
F1 B1 N3 110.2(2) . . ?
F2 B1 N3 110.4(3) . . ?
N2 B1 N3 106.0(2) . . ?

loop_
_geom_bond_atom_site_label_1
_geom_bond_atom_site_label_2
_geom_bond_distance
_geom_bond_site_symmetry_2
_geom_bond_publ_flag
C1 N1 1.391(4) . ?
C1 C2 1.393(4) . ?
C1 C6 1.400(4) . ?
C2 C3 1.377(5) . ?
C2 H2 0.9300 . ?
C3 C4 1.381(5) . ?
C3 H3 0.9300 . ?
C4 C5 1.377(4) . ?
C4 H4 0.9300 . ?
C5 C6 1.381(4) . ?
C5 H5 0.9300 . ?
C6 C7 1.444(4) . ?
C7 C12 1.381(4) . ?
C7 C8 1.407(4) . ?
C8 N1 1.380(3) . ?
C8 C9 1.388(4) . ?
C9 C10 1.373(3) . ?
C9 H9 0.9300 . ?
C10 C11 1.401(4) . ?
C10 H10 0.9300 . ?
C11 C12 1.383(3) . ?
C11 C13 1.472(3) . ?
C12 H12 0.9300 . ?
C13 C14 1.392(4) . ?
C13 C21 1.404(3) . ?
C14 N3 1.383(3) . ?
C14 C15 1.409(3) . ?
C15 C16 1.357(4) . ?
C15 H15 0.9300 . ?
C16 C17 1.388(4) . ?
C16 H16 0.9300 . ?
C17 N3 1.337(3) . ?
C17 H17 0.9300 . ?
C18 N2 1.344(3) . ?
C18 C19 1.368(4) . ?
C18 H18 0.9300 . ?
C19 C20 1.372(4) . ?
C19 H19 0.9300 . ?
C20 C21 1.394(4) . ?
C20 H20 0.9300 . ?
C21 N2 1.393(3) . ?
C22 N1 1.446(4) . ?
C22 C23 1.511(5) . ?
C22 H22A 0.9700 . ?
C22 H22B 0.9700 . ?
C23 H23A 0.9600 . ?
C23 H23B 0.9600 . ?
C23 H23C 0.9600 . ?
N2 B1 1.521(4) . ?
N3 B1 1.537(4) . ?
B1 F1 1.385(4) . ?
B1 F2 1.387(4) . ?

loop_
_geom_hbond_atom_site_label_D
_geom_hbond_atom_site_label_H
_geom_hbond_atom_site_label_A
_geom_hbond_distance_DH
_geom_hbond_distance_HA
_geom_hbond_distance_DA
_geom_hbond_angle_DHA
_geom_hbond_site_symmetry_A
_geom_hbond_publ_flag
C9 H9 F2 0.93 2.58 3.457(3) 158.3 2 yes
C22 H22B F1 0.97 2.56 3.421(4) 147.5 2 yes

loop_
_geom_torsion_atom_site_label_1
_geom_torsion_atom_site_label_2
_geom_torsion_atom_site_label_3
_geom_torsion_atom_site_label_4
_geom_torsion
_geom_torsion_site_symmetry_1
_geom_torsion_site_symmetry_2
_geom_torsion_site_symmetry_3
_geom_torsion_site_symmetry_4
_geom_torsion_publ_flag
N1 C1 C2 C3 179.1(3) . . . . ?
C6 C1 C2 C3 -0.3(5) . . . . ?
C1 C2 C3 C4 0.3(5) . . . . ?
C2 C3 C4 C5 -0.3(6) . . . . ?
C3 C4 C5 C6 0.2(5) . . . . ?
C4 C5 C6 C1 -0.2(5) . . . . ?
C4 C5 C6 C7 179.6(3) . . . . ?
N1 C1 C6 C5 -179.2(3) . . . . ?
C2 C1 C6 C5 0.3(4) . . . . ?
N1 C1 C6 C7 0.9(3) . . . . ?
C2 C1 C6 C7 -179.6(3) . . . . ?
C5 C6 C7 C12 -1.4(6) . . . . ?
C1 C6 C7 C12 178.5(3) . . . . ?
C5 C6 C7 C8 178.9(3) . . . . ?
C1 C6 C7 C8 -1.2(3) . . . . ?
C12 C7 C8 N1 -178.6(2) . . . . ?
C6 C7 C8 N1 1.1(3) . . . . ?
C12 C7 C8 C9 1.9(4) . . . . ?
C6 C7 C8 C9 -178.3(2) . . . . ?
N1 C8 C9 C10 -179.6(2) . . . . ?
C7 C8 C9 C10 -0.3(4) . . . . ?
C8 C9 C10 C11 -1.8(4) . . . . ?
C9 C10 C11 C12 2.3(4) . . . . ?
C9 C10 C11 C13 -177.8(2) . . . . ?
C8 C7 C12 C11 -1.4(4) . . . . ?
C6 C7 C12 C11 178.9(3) . . . . ?
C10 C11 C12 C7 -0.5(4) . . . . ?
C13 C11 C12 C7 179.5(2) . . . . ?
C12 C11 C13 C14 -46.0(3) . . . . ?
C10 C11 C13 C14 134.1(3) . . . . ?
C12 C11 C13 C21 132.4(3) . . . . ?
C10 C11 C13 C21 -47.5(3) . . . . ?
C21 C13 C14 N3 -5.3(4) . . . . ?
C11 C13 C14 N3 173.1(2) . . . . ?
C21 C13 C14 C15 172.0(3) . . . . ?
C11 C13 C14 C15 -9.6(4) . . . . ?
N3 C14 C15 C16 -1.3(3) . . . . ?
C13 C14 C15 C16 -179.0(3) . . . . ?
C14 C15 C16 C17 0.4(3) . . . . ?
C15 C16 C17 N3 0.7(3) . . . . ?
N2 C18 C19 C20 -1.3(4) . . . . ?
C18 C19 C20 C21 1.5(3) . . . . ?
C19 C20 C21 N2 -1.2(3) . . . . ?
C19 C20 C21 C13 -178.9(3) . . . . ?
C14 C13 C21 N2 2.5(4) . . . . ?
C11 C13 C21 N2 -175.9(2) . . . . ?
C14 C13 C21 C20 179.9(3) . . . . ?
C11 C13 C21 C20 1.6(4) . . . . ?
C9 C8 N1 C1 178.8(3) . . . . ?
C7 C8 N1 C1 -0.6(3) . . . . ?
C9 C8 N1 C22 -9.7(5) . . . . ?
C7 C8 N1 C22 170.9(3) . . . . ?
C2 C1 N1 C8 -179.7(3) . . . . ?
C6 C1 N1 C8 -0.2(3) . . . . ?
C2 C1 N1 C22 8.9(5) . . . . ?
C6 C1 N1 C22 -171.6(3) . . . . ?
C23 C22 N1 C8 -78.2(4) . . . . ?
C23 C22 N1 C1 91.8(4) . . . . ?
C19 C18 N2 C21 0.5(3) . . . . ?
C19 C18 N2 B1 175.4(3) . . . . ?
C20 C21 N2 C18 0.5(3) . . . . ?
C13 C21 N2 C18 178.5(2) . . . . ?
C20 C21 N2 B1 -174.4(2) . . . . ?
C13 C21 N2 B1 3.5(4) . . . . ?
C16 C17 N3 C14 -1.5(3) . . . . ?
C16 C17 N3 B1 175.8(3) . . . . ?
C13 C14 N3 C17 179.7(2) . . . . ?
C15 C14 N3 C17 1.8(3) . . . . ?
C13 C14 N3 B1 2.4(4) . . . . ?
C15 C14 N3 B1 -175.6(2) . . . . ?
C18 N2 B1 F1 60.5(4) . . . . ?
C21 N2 B1 F1 -125.5(3) . . . . ?
C18 N2 B1 F2 -60.1(4) . . . . ?
C21 N2 B1 F2 113.9(3) . . . . ?
C18 N2 B1 N3 -179.7(2) . . . . ?
C21 N2 B1 N3 -5.7(4) . . . . ?
C17 N3 B1 F1 -53.6(4) . . . . ?
C14 N3 B1 F1 123.3(3) . . . . ?
C17 N3 B1 F2 66.2(4) . . . . ?
C14 N3 B1 F2 -116.9(3) . . . . ?
C17 N3 B1 N2 -174.1(2) . . . . ?
C14 N3 B1 N2 2.8(4) . . . . ?
